data_1508516
loop_
_publ_author_name
'Tardito, Saverio'
'Barilli, Amelia'
'Bassanetti, Irene'
'Tegoni, Matteo'
'Bussolati, Ovidio'
'Franchi-Gazzola, Renata'
'Mucchino, Claudio'
'Marchi uciano'

_publ_section_title
;
 Copper-dependent cytotoxicity of 8-hydroxyquinoline derivatives
 correlates with their hydrophobicity and does not require caspase
 activation.
;
_journal_issue 23
_journal_name_full 'Journal of medicinal chemistry'
_journal_page_first 10448
_journal_page_last 10459
_journal_paper_doi 10.1021/jm301053a
_journal_volume 55
_journal_year 2012
_chemical_formula_moiety 'C22 H20 Cu N2 O2'
_chemical_formula_sum 'C22 H20 Cu N2 O2'
_chemical_formula_weight 407.94
_chemical_name_systematic
;
 ?
;
_space_group_IT_number 2
_symmetry_cell_setting triclinic
_symmetry_space_group_name_Hall '-P 1'
_symmetry_space_group_name_H-M 'P -1'
_atom_sites_solution_hydrogens geom
_atom_sites_solution_primary direct
_atom_sites_solution_secondary difmap
_audit_creation_method SHELXL-97
_cell_angle_alpha 77.219(5)
_cell_angle_beta 84.291(4)
_cell_angle_gamma 80.289(5)
_cell_formula_units_Z 3
_cell_length_a 9.242(3)
_cell_length_b 10.288(3)
_cell_length_c 14.494(4)
_cell_measurement_reflns_used 8318
_cell_measurement_temperature 293(2)
_cell_measurement_theta_max 25.72
_cell_measurement_theta_min 1.44
_cell_volume 1321.9(7)
_computing_cell_refinement Saint
_computing_data_collection Smart
_computing_data_reduction Saint
_computing_structure_refinement 'SHELXL-97 (Sheldrick, 1997)'
_computing_structure_solution Sir2004
_diffrn_ambient_temperature 293(2)
_diffrn_measured_fraction_theta_full 0.997
_diffrn_measured_fraction_theta_max 0.997
_diffrn_measurement_device_type 'Bruker Smart APEXII CCD'
_diffrn_measurement_method 'theta & omega scan'
_diffrn_radiation_monochromator graphite
_diffrn_radiation_source 'fine-focus sealed tube'
_diffrn_radiation_type MoK\a
_diffrn_radiation_wavelength 0.71073
_diffrn_reflns_av_R_equivalents 0.0511
_diffrn_reflns_av_sigmaI/netI 0.0589
_diffrn_reflns_limit_h_max 11
_diffrn_reflns_limit_h_min -11
_diffrn_reflns_limit_k_max 12
_diffrn_reflns_limit_k_min -12
_diffrn_reflns_limit_l_max 17
_diffrn_reflns_limit_l_min -17
_diffrn_reflns_number 15119
_diffrn_reflns_theta_full 25.72
_diffrn_reflns_theta_max 25.72
_diffrn_reflns_theta_min 1.44
_diffrn_standards_decay_% none
_exptl_absorpt_coefficient_mu 1.259
_exptl_absorpt_correction_T_max 1.000
_exptl_absorpt_correction_T_min 0.787
_exptl_absorpt_correction_type multi-scan
_exptl_absorpt_process_details SADABS
_exptl_crystal_colour green
_exptl_crystal_density_diffrn 1.537
_exptl_crystal_density_method 'not measured'
_exptl_crystal_description block
_exptl_crystal_F_000 633
_exptl_crystal_size_max 0.13
_exptl_crystal_size_mid 0.12
_exptl_crystal_size_min 0.07
_refine_diff_density_max 1.693
_refine_diff_density_min -0.472
_refine_diff_density_rms 0.109
_refine_ls_extinction_method none
_refine_ls_goodness_of_fit_ref 1.047
_refine_ls_hydrogen_treatment constr
_refine_ls_matrix_type full
_refine_ls_number_parameters 373
_refine_ls_number_reflns 5043
_refine_ls_number_restraints 0
_refine_ls_restrained_S_all 1.047
_refine_ls_R_factor_all 0.0950
_refine_ls_R_factor_gt 0.0546
_refine_ls_shift/su_max 0.000
_refine_ls_shift/su_mean 0.000
_refine_ls_structure_factor_coef Fsqd
_refine_ls_weighting_details 'calc w=1/[\s^2^(Fo^2^)+(0.0785P)^2^+0.0000P] where P=(Fo^2^+2Fc^2^)/3'
_refine_ls_weighting_scheme calc
_refine_ls_wR_factor_gt 0.1273
_refine_ls_wR_factor_ref 0.1496
_reflns_number_gt 3266
_reflns_number_total 5043
_reflns_threshold_expression >2sigma(I)
_cod_data_source_file jm301053a_si_001.cif
_cod_data_source_block ib239
_cod_depositor_comments
;
The following automatic conversions were performed:

'_symmetry_cell_setting' value 'Triclinic' changed to 'triclinic'
according to /home/saulius/struct/CIF-dictionaries/cif_core.dic
dictionary named 'cif_core.dic' version 2.4.2 from 2011-04-26.

Automatic conversion script
Id: cif_fix_values 1891 2012-01-12 08:04:46Z andrius 

2019-05-06
Z value and formula fixed to values more according to usual
chemical conventions.                 miguel
;
_cod_original_formula_sum 'C66 H60 Cu3 N6 O6'
_cod_original_formula_weight 1223.82
_cod_original_formula_moiety '3(C22 H20 Cu N2 O2)'
_cod_original_formula_units_Z 1
_cod_original_sg_symbol_H-M P-1
_cod_database_code 1508516

loop_
_symmetry_equiv_pos_as_xyz
'x, y, z'
'-x, -y, -z'

loop_
_atom_site_label
_atom_site_type_symbol
_atom_site_fract_x
_atom_site_fract_y
_atom_site_fract_z
_atom_site_U_iso_or_equiv
_atom_site_adp_type
_atom_site_occupancy
_atom_site_symmetry_multiplicity
_atom_site_calc_flag
_atom_site_refinement_flags
Cu1 Cu 0.0000 0.5000 0.0000 0.0346(2) Uani 1 2 d S
Cu2 Cu -0.19160(5) 0.78771(5) -0.14070(3) 0.0352(2) Uani 1 1 d .
O11 O -0.1056(3) 0.5069(3) -0.11051(18) 0.0392(7) Uani 1 1 d .
N11 N 0.1726(4) 0.5097(3) -0.0904(2) 0.0290(7) Uani 1 1 d .
C81 C -0.0134(4) 0.4927(4) -0.1846(3) 0.0270(8) Uani 1 1 d .
C41 C 0.2450(4) 0.4903(4) -0.2532(3) 0.0284(9) Uani 1 1 d .
C91 C 0.1387(4) 0.4968(4) -0.1771(3) 0.0262(8) Uani 1 1 d .
N12 N -0.3705(4) 0.8017(3) -0.0540(2) 0.0320(8) Uani 1 1 d .
C83 C -0.2061(4) 0.8025(4) -0.3281(3) 0.0324(9) Uani 1 1 d .
C53 C 0.0023(5) 0.8230(4) -0.4897(3) 0.0363(10) Uani 1 1 d .
C11 C 0.3110(4) 0.5187(4) -0.0767(3) 0.0325(9) Uani 1 1 d .
H11 H 0.3338 0.5282 -0.0177 0.039 Uiso 1 1 calc R
C92 C -0.3359(4) 0.8213(4) 0.0309(3) 0.0281(9) Uani 1 1 d .
C33 C 0.1918(5) 0.8393(4) -0.3809(3) 0.0386(10) Uani 1 1 d .
H33 H 0.2648 0.8464 -0.4301 0.046 Uiso 1 1 calc R
O12 O -0.0893(3) 0.7949(3) -0.03243(19) 0.0399(7) Uani 1 1 d .
C72 C -0.1425(4) 0.8468(4) 0.1221(3) 0.0317(9) Uani 1 1 d .
C71 C -0.0539(4) 0.4741(4) -0.2701(3) 0.0291(9) Uani 1 1 d .
C13 C 0.1141(5) 0.8304(4) -0.2187(3) 0.0364(10) Uani 1 1 d .
H13 H 0.1366 0.8329 -0.1580 0.044 Uiso 1 1 calc R
O13 O -0.2945(3) 0.7919(3) -0.25032(18) 0.0372(7) Uani 1 1 d .
C31 C 0.3904(4) 0.4990(4) -0.2351(3) 0.0351(10) Uani 1 1 d .
H31 H 0.4652 0.4943 -0.2828 0.042 Uiso 1 1 calc R
N13 N -0.0207(4) 0.8149(3) -0.2318(2) 0.0318(8) Uani 1 1 d .
C101 C 0.3077(5) 0.4716(5) -0.4259(3) 0.0515(13) Uani 1 1 d .
H10A H 0.2592 0.4574 -0.4776 0.077 Uiso 1 1 calc R
H10B H 0.3875 0.3994 -0.4099 0.077 Uiso 1 1 calc R
H10C H 0.3453 0.5557 -0.4441 0.077 Uiso 1 1 calc R
C52 C -0.3997(5) 0.8635(4) 0.1902(3) 0.0338(10) Uani 1 1 d .
C62 C -0.2517(5) 0.8644(4) 0.1950(3) 0.0345(10) Uani 1 1 d .
H62 H -0.2216 0.8777 0.2511 0.041 Uiso 1 1 calc R
C42 C -0.4452(5) 0.8419(4) 0.1047(3) 0.0303(9) Uani 1 1 d .
C111 C -0.2123(4) 0.4643(4) -0.2800(3) 0.0379(10) Uani 1 1 d .
H11A H -0.2244 0.4572 -0.3436 0.057 Uiso 1 1 calc R
H11B H -0.2740 0.5434 -0.2661 0.057 Uiso 1 1 calc R
H11C H -0.2392 0.3859 -0.2364 0.057 Uiso 1 1 calc R
C43 C 0.0482(5) 0.8247(4) -0.3990(3) 0.0326(9) Uani 1 1 d .
C82 C -0.1839(4) 0.8208(4) 0.0395(3) 0.0306(9) Uani 1 1 d .
C61 C 0.0537(4) 0.4669(4) -0.3451(3) 0.0327(9) Uani 1 1 d .
H61 H 0.0241 0.4558 -0.4019 0.039 Uiso 1 1 calc R
C21 C 0.4218(5) 0.5142(4) -0.1486(3) 0.0384(10) Uani 1 1 d .
H21 H 0.5172 0.5215 -0.1376 0.046 Uiso 1 1 calc R
C51 C 0.1989(5) 0.4751(4) -0.3405(3) 0.0335(9) Uani 1 1 d .
C12 C -0.5095(5) 0.8025(4) -0.0689(3) 0.0365(10) Uani 1 1 d .
H12 H -0.5320 0.7906 -0.1274 0.044 Uiso 1 1 calc R
C73 C -0.2494(5) 0.8073(4) -0.4182(3) 0.0370(10) Uani 1 1 d .
C32 C -0.5910(5) 0.8409(4) 0.0852(3) 0.0377(10) Uani 1 1 d .
H32 H -0.6666 0.8544 0.1311 0.045 Uiso 1 1 calc R
C93 C -0.0550(4) 0.8133(4) -0.3211(3) 0.0304(9) Uani 1 1 d .
C22 C -0.6236(5) 0.8205(4) -0.0003(3) 0.0404(11) Uani 1 1 d .
H22 H -0.7201 0.8186 -0.0122 0.048 Uiso 1 1 calc R
C113 C -0.4079(5) 0.8042(5) -0.4301(3) 0.0482(12) Uani 1 1 d .
H11G H -0.4226 0.8142 -0.4961 0.072 Uiso 1 1 calc R
H11I H -0.4682 0.8766 -0.4062 0.072 Uiso 1 1 calc R
H11H H -0.4345 0.7197 -0.3956 0.072 Uiso 1 1 calc R
C103 C 0.1093(5) 0.8320(5) -0.5762(3) 0.0500(12) Uani 1 1 d .
H10G H 0.0584 0.8322 -0.6308 0.075 Uiso 1 1 calc R
H10H H 0.1862 0.7559 -0.5667 0.075 Uiso 1 1 calc R
H10I H 0.1511 0.9137 -0.5858 0.075 Uiso 1 1 calc R
C112 C 0.0165(5) 0.8539(4) 0.1315(3) 0.0416(11) Uani 1 1 d .
H11D H 0.0420 0.9362 0.0925 0.062 Uiso 1 1 calc R
H11E H 0.0773 0.7785 0.1114 0.062 Uiso 1 1 calc R
H11F H 0.0317 0.8514 0.1964 0.062 Uiso 1 1 calc R
C102 C -0.5195(7) 0.8816(5) 0.2734(3) 0.0645(17) Uani 1 1 d .
H10D H -0.4732 0.8931 0.3269 0.097 Uiso 1 1 calc R
H10E H -0.5677 0.8032 0.2913 0.097 Uiso 1 1 calc R
H10F H -0.5908 0.9597 0.2529 0.097 Uiso 1 1 calc R
C63 C -0.1426(5) 0.8152(4) -0.4951(3) 0.0409(11) Uani 1 1 d .
H63 H -0.1733 0.8151 -0.5543 0.049 Uiso 1 1 calc R
C23 C 0.2235(5) 0.8429(4) -0.2914(3) 0.0405(11) Uani 1 1 d .
H23 H 0.3173 0.8537 -0.2794 0.049 Uiso 1 1 calc R

loop_
_atom_site_aniso_label
_atom_site_aniso_U_11
_atom_site_aniso_U_22
_atom_site_aniso_U_33
_atom_site_aniso_U_23
_atom_site_aniso_U_13
_atom_site_aniso_U_12
Cu1 0.0260(4) 0.0609(5) 0.0190(4) -0.0087(3) -0.0034(3) -0.0111(3)
Cu2 0.0327(3) 0.0499(4) 0.0256(3) -0.0116(2) -0.0035(2) -0.0078(2)
O11 0.0274(15) 0.068(2) 0.0261(16) -0.0139(14) -0.0006(12) -0.0125(14)
N11 0.0329(19) 0.0329(18) 0.0232(17) -0.0068(14) -0.0066(14) -0.0070(14)
C81 0.025(2) 0.032(2) 0.025(2) -0.0050(16) -0.0059(17) -0.0066(16)
C41 0.032(2) 0.028(2) 0.026(2) -0.0063(16) -0.0021(17) -0.0052(17)
C91 0.029(2) 0.024(2) 0.026(2) -0.0050(16) -0.0035(17) -0.0048(16)
N12 0.0337(19) 0.0376(19) 0.0270(18) -0.0081(14) -0.0067(15) -0.0069(15)
C83 0.036(2) 0.033(2) 0.030(2) -0.0074(17) -0.0053(19) -0.0052(18)
C53 0.041(3) 0.036(2) 0.031(2) -0.0073(18) 0.0036(19) -0.0081(19)
C11 0.034(2) 0.038(2) 0.030(2) -0.0091(18) -0.0126(18) -0.0075(18)
C92 0.033(2) 0.028(2) 0.025(2) -0.0073(16) -0.0044(17) -0.0072(17)
C33 0.035(2) 0.041(3) 0.041(3) -0.014(2) 0.005(2) -0.0056(19)
O12 0.0323(16) 0.0600(19) 0.0310(16) -0.0154(14) -0.0021(13) -0.0096(14)
C72 0.036(2) 0.029(2) 0.031(2) -0.0056(17) -0.0096(19) -0.0043(17)
C71 0.032(2) 0.028(2) 0.028(2) -0.0062(16) -0.0076(17) -0.0037(17)
C13 0.039(3) 0.038(2) 0.036(2) -0.0116(19) -0.005(2) -0.0081(19)
O13 0.0314(16) 0.0563(19) 0.0267(15) -0.0128(13) -0.0008(12) -0.0095(13)
C31 0.029(2) 0.041(2) 0.035(2) -0.0093(19) 0.0015(18) -0.0055(18)
N13 0.034(2) 0.0350(19) 0.0262(18) -0.0050(14) -0.0055(15) -0.0058(15)
C101 0.051(3) 0.072(3) 0.034(3) -0.019(2) 0.002(2) -0.007(3)
C52 0.047(3) 0.027(2) 0.029(2) -0.0076(17) -0.0054(19) -0.0044(18)
C62 0.048(3) 0.034(2) 0.024(2) -0.0075(17) -0.0096(19) -0.0083(19)
C42 0.037(2) 0.025(2) 0.030(2) -0.0057(16) -0.0039(18) -0.0062(17)
C111 0.034(2) 0.048(3) 0.036(2) -0.015(2) -0.0111(19) -0.0064(19)
C43 0.034(2) 0.030(2) 0.033(2) -0.0061(17) -0.0018(19) -0.0036(17)
C82 0.035(2) 0.032(2) 0.027(2) -0.0061(17) -0.0073(18) -0.0073(17)
C61 0.041(3) 0.037(2) 0.023(2) -0.0110(17) -0.0076(18) -0.0048(19)
C21 0.029(2) 0.046(3) 0.043(3) -0.011(2) -0.007(2) -0.0079(19)
C51 0.040(2) 0.032(2) 0.030(2) -0.0104(17) 0.0004(19) -0.0024(18)
C12 0.038(3) 0.041(2) 0.036(2) -0.0093(19) -0.012(2) -0.0117(19)
C73 0.043(3) 0.037(2) 0.033(2) -0.0093(18) -0.009(2) -0.005(2)
C32 0.034(2) 0.042(3) 0.037(3) -0.009(2) -0.001(2) -0.0052(19)
C93 0.033(2) 0.028(2) 0.031(2) -0.0082(17) -0.0042(18) -0.0040(17)
C22 0.029(2) 0.046(3) 0.047(3) -0.006(2) -0.006(2) -0.0073(19)
C113 0.047(3) 0.067(3) 0.033(3) -0.012(2) -0.013(2) -0.006(2)
C103 0.058(3) 0.059(3) 0.031(3) -0.009(2) 0.006(2) -0.008(2)
C112 0.042(3) 0.052(3) 0.035(2) -0.012(2) -0.008(2) -0.011(2)
C102 0.138(5) 0.043(3) 0.017(2) -0.011(2) -0.012(3) -0.015(3)
C63 0.057(3) 0.041(3) 0.025(2) -0.0081(18) -0.008(2) -0.003(2)
C23 0.033(2) 0.041(3) 0.051(3) -0.013(2) -0.007(2) -0.0106(19)

loop_
_atom_type_symbol
_atom_type_description
_atom_type_scat_dispersion_real
_atom_type_scat_dispersion_imag
_atom_type_scat_source
C C 0.0033 0.0016 'International Tables Vol C Tables 4.2.6.8 and 6.1.1.4'
H H 0.0000 0.0000 'International Tables Vol C Tables 4.2.6.8 and 6.1.1.4'
N N 0.0061 0.0033 'International Tables Vol C Tables 4.2.6.8 and 6.1.1.4'
O O 0.0106 0.0060 'International Tables Vol C Tables 4.2.6.8 and 6.1.1.4'
Cu Cu 0.3201 1.2651 'International Tables Vol C Tables 4.2.6.8 and 6.1.1.4'

loop_
_geom_angle_atom_site_label_1
_geom_angle_atom_site_label_2
_geom_angle_atom_site_label_3
_geom_angle
_geom_angle_site_symmetry_1
_geom_angle_site_symmetry_3
O11 Cu1 O11 180.0 2_565 .
O11 Cu1 N11 95.56(12) 2_565 .
O11 Cu1 N11 84.44(12) . .
O11 Cu1 N11 84.44(12) 2_565 2_565
O11 Cu1 N11 95.56(12) . 2_565
N11 Cu1 N11 180.000(1) . 2_565
O13 Cu2 O12 176.62(12) . .
O13 Cu2 N13 84.86(12) . .
O12 Cu2 N13 94.46(12) . .
O13 Cu2 N12 95.25(12) . .
O12 Cu2 N12 84.74(12) . .
N13 Cu2 N12 168.12(13) . .
C81 O11 Cu1 110.9(2) . .
C11 N11 C91 119.3(3) . .
C11 N11 Cu1 129.8(3) . .
C91 N11 Cu1 110.7(3) . .
O11 C81 C71 124.5(3) . .
O11 C81 C91 118.3(3) . .
C71 C81 C91 117.2(4) . .
C91 C41 C31 116.2(3) . .
C91 C41 C51 118.2(4) . .
C31 C41 C51 125.7(4) . .
N11 C91 C41 122.5(3) . .
N11 C91 C81 114.5(3) . .
C41 C91 C81 123.0(3) . .
C12 N12 C92 119.5(4) . .
C12 N12 Cu2 130.3(3) . .
C92 N12 Cu2 110.1(3) . .
O13 C83 C73 124.6(4) . .
O13 C83 C93 118.6(3) . .
C73 C83 C93 116.8(4) . .
C63 C53 C43 117.0(4) . .
C63 C53 C103 121.8(4) . .
C43 C53 C103 121.2(4) . .
N11 C11 C21 121.5(4) . .
N11 C11 H11 119.2 . .
C21 C11 H11 119.2 . .
N12 C92 C42 122.0(4) . .
N12 C92 C82 115.3(3) . .
C42 C92 C82 122.7(4) . .
C23 C33 C43 120.2(4) . .
C23 C33 H33 119.9 . .
C43 C33 H33 119.9 . .
C82 O12 Cu2 111.1(2) . .
C82 C72 C62 118.3(4) . .
C82 C72 C112 119.4(4) . .
C62 C72 C112 122.3(3) . .
C81 C71 C61 118.9(4) . .
C81 C71 C111 119.0(4) . .
C61 C71 C111 122.0(3) . .
N13 C13 C23 122.8(4) . .
N13 C13 H13 118.6 . .
C23 C13 H13 118.6 . .
C83 O13 Cu2 111.7(2) . .
C21 C31 C41 120.6(4) . .
C21 C31 H31 119.7 . .
C41 C31 H31 119.7 . .
C13 N13 C93 118.8(4) . .
C13 N13 Cu2 130.6(3) . .
C93 N13 Cu2 110.6(3) . .
C51 C101 H10A 109.5 . .
C51 C101 H10B 109.5 . .
H10A C101 H10B 109.5 . .
C51 C101 H10C 109.5 . .
H10A C101 H10C 109.5 . .
H10B C101 H10C 109.5 . .
C62 C52 C42 117.1(4) . .
C62 C52 C102 124.3(4) . .
C42 C52 C102 118.5(4) . .
C52 C62 C72 125.4(4) . .
C52 C62 H62 117.3 . .
C72 C62 H62 117.3 . .
C32 C42 C52 125.6(4) . .
C32 C42 C92 116.1(4) . .
C52 C42 C92 118.2(4) . .
C71 C111 H11A 109.5 . .
C71 C111 H11B 109.5 . .
H11A C111 H11B 109.5 . .
C71 C111 H11C 109.5 . .
H11A C111 H11C 109.5 . .
H11B C111 H11C 109.5 . .
C93 C43 C33 116.5(4) . .
C93 C43 C53 118.7(4) . .
C33 C43 C53 124.9(4) . .
O12 C82 C72 123.8(4) . .
O12 C82 C92 118.1(3) . .
C72 C82 C92 118.1(4) . .
C51 C61 C71 124.8(4) . .
C51 C61 H61 117.6 . .
C71 C61 H61 117.6 . .
C31 C21 C11 119.9(4) . .
C31 C21 H21 120.0 . .
C11 C21 H21 120.0 . .
C61 C51 C41 117.8(4) . .
C61 C51 C101 121.7(4) . .
C41 C51 C101 120.5(4) . .
N12 C12 C22 122.4(4) . .
N12 C12 H12 118.8 . .
C22 C12 H12 118.8 . .
C83 C73 C63 118.8(4) . .
C83 C73 C113 118.8(4) . .
C63 C73 C113 122.4(4) . .
C22 C32 C42 121.1(4) . .
C22 C32 H32 119.5 . .
C42 C32 H32 119.5 . .
N13 C93 C43 122.5(4) . .
N13 C93 C83 114.1(3) . .
C43 C93 C83 123.3(4) . .
C32 C22 C12 118.9(4) . .
C32 C22 H22 120.6 . .
C12 C22 H22 120.6 . .
C73 C113 H11G 109.5 . .
C73 C113 H11I 109.5 . .
H11G C113 H11I 109.5 . .
C73 C113 H11H 109.5 . .
H11G C113 H11H 109.5 . .
H11I C113 H11H 109.5 . .
C53 C103 H10G 109.5 . .
C53 C103 H10H 109.5 . .
H10G C103 H10H 109.5 . .
C53 C103 H10I 109.5 . .
H10G C103 H10I 109.5 . .
H10H C103 H10I 109.5 . .
C72 C112 H11D 109.5 . .
C72 C112 H11E 109.5 . .
H11D C112 H11E 109.5 . .
C72 C112 H11F 109.5 . .
H11D C112 H11F 109.5 . .
H11E C112 H11F 109.5 . .
C52 C102 H10D 109.5 . .
C52 C102 H10E 109.5 . .
H10D C102 H10E 109.5 . .
C52 C102 H10F 109.5 . .
H10D C102 H10F 109.5 . .
H10E C102 H10F 109.5 . .
C53 C63 C73 125.3(4) . .
C53 C63 H63 117.3 . .
C73 C63 H63 117.3 . .
C33 C23 C13 119.2(4) . .
C33 C23 H23 120.4 . .
C13 C23 H23 120.4 . .

loop_
_geom_bond_atom_site_label_1
_geom_bond_atom_site_label_2
_geom_bond_distance
_geom_bond_site_symmetry_2
Cu1 O11 1.939(3) 2_565
Cu1 O11 1.939(3) .
Cu1 N11 1.962(3) .
Cu1 N11 1.962(3) 2_565
Cu2 O13 1.920(3) .
Cu2 O12 1.932(3) .
Cu2 N13 1.972(3) .
Cu2 N12 1.980(3) .
O11 C81 1.321(4) .
N11 C11 1.336(5) .
N11 C91 1.364(5) .
C81 C71 1.391(5) .
C81 C91 1.429(5) .
C41 C91 1.407(5) .
C41 C31 1.416(5) .
C41 C51 1.424(5) .
N12 C12 1.322(5) .
N12 C92 1.367(5) .
C83 O13 1.321(5) .
C83 C73 1.392(5) .
C83 C93 1.434(5) .
C53 C63 1.366(6) .
C53 C43 1.426(5) .
C53 C103 1.513(6) .
C11 C21 1.388(6) .
C11 H11 0.9300 .
C92 C42 1.422(6) .
C92 C82 1.422(5) .
C33 C23 1.368(5) .
C33 C43 1.416(6) .
C33 H33 0.9300 .
O12 C82 1.336(5) .
C72 C82 1.385(5) .
C72 C62 1.407(6) .
C72 C112 1.504(5) .
C71 C61 1.404(5) .
C71 C111 1.507(5) .
C13 N13 1.319(5) .
C13 C23 1.387(6) .
C13 H13 0.9300 .
C31 C21 1.362(5) .
C31 H31 0.9300 .
N13 C93 1.367(5) .
C101 C51 1.517(6) .
C101 H10A 0.9600 .
C101 H10B 0.9600 .
C101 H10C 0.9600 .
C52 C62 1.378(6) .
C52 C42 1.421(5) .
C52 C102 1.575(6) .
C62 H62 0.9300 .
C42 C32 1.406(5) .
C111 H11A 0.9600 .
C111 H11B 0.9600 .
C111 H11C 0.9600 .
C43 C93 1.401(5) .
C61 C51 1.367(6) .
C61 H61 0.9300 .
C21 H21 0.9300 .
C12 C22 1.394(6) .
C12 H12 0.9300 .
C73 C63 1.411(6) .
C73 C113 1.498(6) .
C32 C22 1.372(5) .
C32 H32 0.9300 .
C22 H22 0.9300 .
C113 H11G 0.9600 .
C113 H11I 0.9600 .
C113 H11H 0.9600 .
C103 H10G 0.9600 .
C103 H10H 0.9600 .
C103 H10I 0.9600 .
C112 H11D 0.9600 .
C112 H11E 0.9600 .
C112 H11F 0.9600 .
C102 H10D 0.9600 .
C102 H10E 0.9600 .
C102 H10F 0.9600 .
C63 H63 0.9300 .
C23 H23 0.9300 .
